data_4113472
loop_
_publ_author_name
'Scott E. Denmark'
'Jiping Fu'

_publ_contact_author
;
Scott E. Denmark
University of Illinois
Department of Chemistry
Roger Adams Laboratory, Box 18-5
Urbana, Illinois  61801
USA
;
_publ_contact_author_email sdenmark@uiuc.edu
_publ_contact_author_fax '1  217 333-3984'
_publ_contact_author_phone '1  217 333 0066'
_publ_section_title
;
 Understanding the Correlation of Structure and Selectivity in the
 Chiral-Phosphoramide-Catalyzed Enantioselective Allylation Reactions:
 Solution and Solid-State Structural Studies of Bisphosphoramide.SnCl4
 Complexes
;
_journal_name_full 'Journal of the American Chemical Society'
_journal_page_first 2208
_journal_page_last 2216
_journal_paper_doi 10.1021/ja021280g
_journal_volume 125
_journal_year 2003
_chemical_formula_moiety 'C23 H48 N6 O2 P2 Cl2 Sn, C H2 Cl2'
_chemical_formula_sum 'C24 H50 Cl6 N6 O2 P2 Sn'
_chemical_formula_weight 848.03
_chemical_name_common 5d(SnCl4
_chemical_name_systematic
;
?
;
_space_group_IT_number 4
_symmetry_cell_setting monoclinic
_symmetry_space_group_name_Hall 'P 2yb'
_symmetry_space_group_name_H-M 'P 1 21 1'
_atom_sites_solution_hydrogens geom
_atom_sites_solution_primary direct
_atom_sites_solution_secondary difmap
_audit_creation_method SHELXL-97
_audit_update_record
;
2001-may-22   text and data added, srw
;
_cell_angle_alpha 90.00
_cell_angle_beta 111.8470(10)
_cell_angle_gamma 90.00
_cell_formula_units_Z 4
_cell_length_a 13.5318(8)
_cell_length_b 19.2882(11)
_cell_length_c 15.2523(8)
_cell_measurement_reflns_used 8192
_cell_measurement_temperature 173(2)
_cell_measurement_theta_max 26
_cell_measurement_theta_min 3
_cell_volume 3695.0(4)
_computing_cell_refinement 'SAINT V5 (Bruker, 1998)'
_computing_data_collection 'SMART V5 (Bruker, 1998)'
_computing_data_reduction 'SAINT V5 (Bruker, 1998)'
_computing_molecular_graphics 'SHELXTL V5 (Bruker, 1998)'
_computing_publication_material 'CIFTAB (Sheldrick, 1998)'
_computing_structure_refinement 'SHELXTL V5 (Bruker, 1998)'
_computing_structure_solution 'SHELXTL V5 (Bruker, 1998)'
_diffrn_ambient_temperature 173(2)
_diffrn_measured_fraction_theta_full 0.952
_diffrn_measured_fraction_theta_max 0.952
_diffrn_measurement_device 'Siemens Platform/CCD'
_diffrn_measurement_method 'profile data from \w scans'
_diffrn_radiation_monochromator graphite
_diffrn_radiation_source 'normal-focus sealed tube'
_diffrn_radiation_type MoK\a
_diffrn_radiation_wavelength 0.71073
_diffrn_reflns_av_R_equivalents 0.0323
_diffrn_reflns_av_sigmaI/netI 0.0403
_diffrn_reflns_limit_h_max 13
_diffrn_reflns_limit_h_min -17
_diffrn_reflns_limit_k_max 23
_diffrn_reflns_limit_k_min -24
_diffrn_reflns_limit_l_max 16
_diffrn_reflns_limit_l_min -20
_diffrn_reflns_number 24278
_diffrn_reflns_theta_full 28.28
_diffrn_reflns_theta_max 28.28
_diffrn_reflns_theta_min 1.62
_diffrn_standards_decay_% 1.3
_diffrn_standards_interval_time 518
_diffrn_standards_number 876
_exptl_absorpt_coefficient_mu 1.244
_exptl_absorpt_correction_T_max 0.8395
_exptl_absorpt_correction_T_min 0.6391
_exptl_absorpt_correction_type integration
_exptl_absorpt_process_details '(Bruker, 1998)'
_exptl_crystal_colour colorless
_exptl_crystal_density_diffrn 1.524
_exptl_crystal_description prism
_exptl_crystal_F_000 1736
_exptl_crystal_preparation
;
The data crystal was mounted using oil (Parantone-N, Exxon) to a
thin glass fiber with the (-1 1 1) scattering planes roughly normal
to the spindle axis.
;
_exptl_crystal_size_max 0.18
_exptl_crystal_size_mid 0.20
_exptl_crystal_size_min 0.22
_refine_diff_density_max 0.385
_refine_diff_density_min -0.603
_refine_diff_density_rms 0.065
_refine_ls_abs_structure_details 'Flack H D (1983), Acta Cryst. A39, 876-881'
_refine_ls_abs_structure_Flack -0.031(11)
_refine_ls_extinction_coef 0.00074(10)
_refine_ls_extinction_expression Fc^*^=kFc[1+0.001xFc^2^\l^3^/sin(2\q)]^-1/4^
_refine_ls_extinction_method SHELXL
_refine_ls_goodness_of_fit_ref 1.019
_refine_ls_hydrogen_treatment refxyz
_refine_ls_matrix_type full
_refine_ls_number_parameters 944
_refine_ls_number_reflns 15930
_refine_ls_number_restraints 1
_refine_ls_restrained_S_all 1.019
_refine_ls_R_factor_all 0.0363
_refine_ls_R_factor_gt 0.0304
_refine_ls_shift/su_max 0.027
_refine_ls_shift/su_mean 0.000
_refine_ls_structure_factor_coef Fsqd
_refine_ls_weighting_details 'calc w=1/[\s^2^(Fo^2^)+(0.0465P)^2^+0.0000P] where P=(Fo^2^+2Fc^2^)/3'
_refine_ls_weighting_scheme calc
_refine_ls_wR_factor_gt 0.0758
_refine_ls_wR_factor_ref 0.0785
_reflns_number_gt 14244
_reflns_number_total 15930
_reflns_threshold_expression >2sigma(I)
_cod_data_source_file ja021280g_1.cif
_cod_data_source_block p60ha
_cod_original_sg_symbol_H-M 'P 1 21 1 '
_cod_database_code 4113472

loop_
_symmetry_equiv_pos_as_xyz
'x, y, z'
'-x, y+1/2, -z'

loop_
_atom_site_label
_atom_site_type_symbol
_atom_site_fract_x
_atom_site_fract_y
_atom_site_fract_z
_atom_site_U_iso_or_equiv
_atom_site_adp_type
_atom_site_occupancy
_atom_site_symmetry_multiplicity
_atom_site_calc_flag
_atom_site_refinement_flags
Sn1_1 Sn 0.659825(17) 0.531216(10) -0.000177(15) 0.02390(6) Uani 1 1 d .
Cl1_1 Cl 0.49096(8) 0.58795(5) -0.07298(7) 0.0390(2) Uani 1 1 d .
Cl2_1 Cl 0.66291(8) 0.55030(5) 0.15590(6) 0.0408(2) Uani 1 1 d .
Cl3_1 Cl 0.67772(8) 0.52084(5) -0.14986(6) 0.0398(2) Uani 1 1 d .
Cl4_1 Cl 0.58057(7) 0.41879(5) -0.00851(6) 0.03558(19) Uani 1 1 d .
P1_1 P 0.73848(7) 0.70167(5) 0.01539(6) 0.02460(18) Uani 1 1 d .
P2_1 P 0.87755(7) 0.42330(5) 0.07726(6) 0.02561(18) Uani 1 1 d .
O1_1 O 0.7459(2) 0.62355(13) 0.01816(17) 0.0283(5) Uani 1 1 d .
O2_1 O 0.81155(19) 0.48847(13) 0.06169(16) 0.0285(5) Uani 1 1 d .
N1_1 N 0.7496(2) 0.73713(15) -0.07995(19) 0.0262(6) Uani 1 1 d .
N2_1 N 0.6230(3) 0.73641(16) 0.0003(2) 0.0295(6) Uani 1 1 d .
N3_1 N 0.8321(3) 0.72873(16) 0.1117(2) 0.0297(7) Uani 1 1 d .
N4_1 N 0.8677(3) 0.36693(17) 0.1538(2) 0.0313(7) Uani 1 1 d .
N5_1 N 0.8452(3) 0.36901(17) -0.0128(2) 0.0294(7) Uani 1 1 d .
N6_1 N 0.9993(3) 0.45220(18) 0.1067(3) 0.0384(8) Uani 1 1 d .
C1_1 C 0.6395(3) 0.75127(19) -0.1474(2) 0.0275(7) Uani 1 1 d .
H1_1 H 0.601(3) 0.712(2) -0.179(3) 0.033 Uiso 1 1 d .
C2_1 C 0.6278(3) 0.8022(2) -0.2266(3) 0.0396(8) Uani 1 1 d .
H2A_1 H 0.663(4) 0.787(2) -0.266(3) 0.048 Uiso 1 1 d .
H2B_1 H 0.659(3) 0.847(3) -0.199(3) 0.048 Uiso 1 1 d .
C3_1 C 0.5082(4) 0.8095(3) -0.2852(3) 0.0424(10) Uani 1 1 d .
H3A_1 H 0.494(4) 0.842(3) -0.337(3) 0.051 Uiso 1 1 d .
H3B_1 H 0.482(4) 0.766(3) -0.321(3) 0.051 Uiso 1 1 d .
C4_1 C 0.4415(4) 0.8275(3) -0.2259(3) 0.0432(10) Uani 1 1 d .
H4A_1 H 0.364(4) 0.816(3) -0.274(3) 0.052 Uiso 1 1 d .
H4B_1 H 0.454(4) 0.880(2) -0.209(3) 0.052 Uiso 1 1 d .
C5_1 C 0.4641(3) 0.7792(2) -0.1405(3) 0.0353(8) Uani 1 1 d .
H5A_1 H 0.424(3) 0.795(2) -0.107(3) 0.042 Uiso 1 1 d .
H5B_1 H 0.431(3) 0.731(2) -0.164(3) 0.042 Uiso 1 1 d .
C6_1 C 0.5825(3) 0.77898(19) -0.0848(2) 0.0284(7) Uani 1 1 d .
H6_1 H 0.598(3) 0.822(2) -0.069(3) 0.034 Uiso 1 1 d .
C7_1 C 0.8230(3) 0.7045(2) -0.1174(3) 0.0361(9) Uani 1 1 d .
H7A_1 H 0.8269 0.7324 -0.1698 0.043 Uiso 1 1 calc R
H7B_1 H 0.7975 0.6579 -0.1402 0.043 Uiso 1 1 calc R
H7C_1 H 0.8939 0.7015 -0.0674 0.043 Uiso 1 1 calc R
C8_1 C 0.5813(4) 0.7447(3) 0.0751(3) 0.0445(11) Uani 1 1 d .
H8A_1 H 0.5091 0.7255 0.0542 0.053 Uiso 1 1 calc R
H8B_1 H 0.5792 0.7941 0.0895 0.053 Uiso 1 1 calc R
H8C_1 H 0.6273 0.7202 0.1318 0.053 Uiso 1 1 calc R
C9_1 C 0.8495(3) 0.8044(2) 0.1246(3) 0.0375(9) Uani 1 1 d .
H9A_1 H 0.8685 0.8161 0.1914 0.045 Uiso 1 1 calc R
H9B_1 H 0.7841 0.8289 0.0866 0.045 Uiso 1 1 calc R
H9C_1 H 0.9074 0.8183 0.1044 0.045 Uiso 1 1 calc R
C10_1 C 0.9111(4) 0.6836(2) 0.1785(3) 0.0355(8) Uani 1 1 d .
H10A_1 H 0.878(4) 0.637(3) 0.171(3) 0.043 Uiso 1 1 d .
H10B_1 H 0.927(4) 0.703(2) 0.238(3) 0.043 Uiso 1 1 d .
C11_1 C 1.0138(4) 0.6786(2) 0.1612(3) 0.0411(10) Uani 1 1 d .
H11A_1 H 1.048(4) 0.717(3) 0.168(3) 0.049 Uiso 1 1 d .
H11B_1 H 1.005(4) 0.663(3) 0.101(3) 0.049 Uiso 1 1 d .
C12_1 C 1.0939(4) 0.6283(3) 0.2279(4) 0.0547(13) Uani 1 1 d .
H12A_1 H 1.102(4) 0.645(3) 0.292(4) 0.066 Uiso 1 1 d .
H12B_1 H 1.151(5) 0.631(3) 0.236(4) 0.066 Uiso 1 1 d .
C13_1 C 1.0559(4) 0.5527(2) 0.2162(3) 0.0450(11) Uani 1 1 d .
H13A_1 H 1.106(4) 0.527(3) 0.255(3) 0.054 Uiso 1 1 d .
H13B_1 H 0.992(4) 0.550(3) 0.225(3) 0.054 Uiso 1 1 d .
C14_1 C 1.0277(3) 0.5260(2) 0.1171(3) 0.0385(9) Uani 1 1 d .
H14A_1 H 0.977(4) 0.551(3) 0.067(3) 0.046 Uiso 1 1 d .
H14B_1 H 1.094(4) 0.535(2) 0.101(3) 0.046 Uiso 1 1 d .
C15_1 C 1.0883(3) 0.4027(3) 0.1349(4) 0.0556(13) Uani 1 1 d .
H15A_1 H 1.1429 0.4176 0.1947 0.067 Uiso 1 1 calc R
H15B_1 H 1.1188 0.4008 0.0860 0.067 Uiso 1 1 calc R
H15C_1 H 1.0623 0.3566 0.1429 0.067 Uiso 1 1 calc R
C16_1 C 0.8746(4) 0.3822(2) -0.0925(3) 0.0463(11) Uani 1 1 d .
H16A_1 H 0.8229 0.3601 -0.1488 0.056 Uiso 1 1 calc R
H16B_1 H 0.9456 0.3632 -0.0803 0.056 Uiso 1 1 calc R
H16C_1 H 0.8751 0.4323 -0.1029 0.056 Uiso 1 1 calc R
C17_1 C 0.8474(4) 0.3900(2) 0.2368(3) 0.0435(10) Uani 1 1 d .
H17A_1 H 0.8707 0.3541 0.2858 0.052 Uiso 1 1 calc R
H17B_1 H 0.7710 0.3984 0.2193 0.052 Uiso 1 1 calc R
H17C_1 H 0.8867 0.4330 0.2611 0.052 Uiso 1 1 calc R
C18_1 C 0.8482(3) 0.2971(2) 0.0214(2) 0.0306(7) Uani 1 1 d .
H18_1 H 0.925(3) 0.282(2) 0.049(3) 0.037 Uiso 1 1 d .
C19_1 C 0.7797(4) 0.2439(2) -0.0477(3) 0.0414(9) Uani 1 1 d .
H19A_1 H 0.797(4) 0.243(2) -0.109(3) 0.050 Uiso 1 1 d .
H19B_1 H 0.706(4) 0.253(2) -0.073(3) 0.050 Uiso 1 1 d .
C20_1 C 0.7987(4) 0.1744(2) 0.0049(3) 0.0502(11) Uani 1 1 d .
H20A_1 H 0.760(4) 0.135(3) -0.036(3) 0.060 Uiso 1 1 d .
H20B_1 H 0.875(4) 0.156(3) 0.025(3) 0.060 Uiso 1 1 d .
C21_1 C 0.7790(4) 0.1785(2) 0.0963(3) 0.0487(11) Uani 1 1 d .
H21A_1 H 0.795(4) 0.141(3) 0.126(3) 0.058 Uiso 1 1 d .
H21B_1 H 0.700(4) 0.183(3) 0.076(3) 0.058 Uiso 1 1 d .
C22_1 C 0.8396(4) 0.2367(2) 0.1621(3) 0.0429(9) Uani 1 1 d .
H22A_1 H 0.817(4) 0.245(2) 0.212(3) 0.052 Uiso 1 1 d .
H22B_1 H 0.913(4) 0.226(2) 0.184(3) 0.052 Uiso 1 1 d .
C23_1 C 0.8146(3) 0.30320(18) 0.1051(2) 0.0290(7) Uani 1 1 d .
H23_1 H 0.743(3) 0.312(2) 0.084(3) 0.035 Uiso 1 1 d .
Sn2_2 Sn 0.154786(18) 0.293721(10) 0.488608(15) 0.02491(6) Uani 1 1 d .
Cl1_2 Cl 0.17380(9) 0.28098(5) 0.34056(6) 0.0393(2) Uani 1 1 d .
Cl2_2 Cl 0.15508(9) 0.30145(7) 0.64466(6) 0.0474(3) Uani 1 1 d .
Cl3_2 Cl 0.07905(8) 0.40683(5) 0.44747(7) 0.0435(2) Uani 1 1 d .
Cl4_2 Cl -0.01471(8) 0.23542(5) 0.42989(7) 0.0372(2) Uani 1 1 d .
P1_2 P 0.37504(7) 0.40006(5) 0.57149(6) 0.02557(18) Uani 1 1 d .
P2_2 P 0.23646(8) 0.12389(5) 0.51282(6) 0.0276(2) Uani 1 1 d .
O1_2 O 0.3079(2) 0.33552(13) 0.54074(17) 0.0299(5) Uani 1 1 d .
O2_2 O 0.2367(2) 0.20092(14) 0.53300(17) 0.0320(6) Uani 1 1 d .
N1_2 N 0.3532(3) 0.44501(16) 0.6535(2) 0.0314(7) Uani 1 1 d .
N2_2 N 0.3548(3) 0.46520(17) 0.49736(19) 0.0300(7) Uani 1 1 d .
N3_2 N 0.4966(3) 0.37226(17) 0.5976(2) 0.0344(7) Uani 1 1 d .
N4_2 N 0.1333(3) 0.07663(16) 0.5043(2) 0.0306(7) Uani 1 1 d .
N5_2 N 0.2307(2) 0.10765(16) 0.4052(2) 0.0313(7) Uani 1 1 d .
N6_2 N 0.3398(3) 0.09444(17) 0.5992(2) 0.0354(7) Uani 1 1 d .
C1_2 C 0.3537(3) 0.5194(2) 0.6343(3) 0.0331(8) Uani 1 1 d .
H1_2 H 0.427(3) 0.537(2) 0.654(3) 0.040 Uiso 1 1 d .
C2_2 C 0.2930(4) 0.5674(2) 0.6759(3) 0.0433(9) Uani 1 1 d .
H2A_2 H 0.317(4) 0.566(2) 0.750(3) 0.052 Uiso 1 1 d .
H2B_2 H 0.216(4) 0.556(2) 0.662(3) 0.052 Uiso 1 1 d .
C3_2 C 0.3053(4) 0.6417(2) 0.6455(4) 0.0541(12) Uani 1 1 d .
H3A_2 H 0.259(4) 0.677(3) 0.661(3) 0.065 Uiso 1 1 d .
H3B_2 H 0.386(4) 0.653(3) 0.674(3) 0.065 Uiso 1 1 d .
C4_2 C 0.2729(5) 0.6484(2) 0.5386(4) 0.0580(13) Uani 1 1 d .
H4A_2 H 0.279(4) 0.689(3) 0.529(4) 0.070 Uiso 1 1 d .
H4B_2 H 0.193(5) 0.647(3) 0.508(4) 0.070 Uiso 1 1 d .
C5_2 C 0.3256(4) 0.5952(2) 0.4953(3) 0.0416(9) Uani 1 1 d .
H5A_2 H 0.295(4) 0.596(2) 0.418(3) 0.050 Uiso 1 1 d .
H5B_2 H 0.405(4) 0.601(2) 0.522(3) 0.050 Uiso 1 1 d .
C6_2 C 0.3068(3) 0.52394(18) 0.5278(2) 0.0308(7) Uani 1 1 d .
H6A_2 H 0.231(3) 0.516(2) 0.506(3) 0.037 Uiso 1 1 d .
C7_2 C 0.3916(4) 0.4210(2) 0.7520(3) 0.0453(10) Uani 1 1 d .
H7A_2 H 0.3495 0.4428 0.7847 0.054 Uiso 1 1 calc R
H7B_2 H 0.4667 0.4338 0.7837 0.054 Uiso 1 1 calc R
H7C_2 H 0.3844 0.3705 0.7533 0.054 Uiso 1 1 calc R
C8_2 C 0.3265(4) 0.4517(2) 0.3962(3) 0.0403(9) Uani 1 1 d .
H8A_2 H 0.3491 0.4910 0.3673 0.048 Uiso 1 1 calc R
H8B_2 H 0.2493 0.4458 0.3658 0.048 Uiso 1 1 calc R
H8C_2 H 0.3624 0.4095 0.3880 0.048 Uiso 1 1 calc R
C9_2 C 0.5840(3) 0.4215(2) 0.6286(3) 0.0439(10) Uani 1 1 d .
H9A_2 H 0.6386 0.4075 0.6043 0.053 Uiso 1 1 calc R
H9B_2 H 0.6149 0.4225 0.6978 0.053 Uiso 1 1 calc R
H9C_2 H 0.5576 0.4678 0.6047 0.053 Uiso 1 1 calc R
C10_2 C 0.5265(3) 0.2990(2) 0.6049(3) 0.0342(8) Uani 1 1 d .
H10A_2 H 0.584(3) 0.293(2) 0.578(3) 0.041 Uiso 1 1 d .
H10B_2 H 0.471(4) 0.276(2) 0.568(3) 0.041 Uiso 1 1 d .
C11_2 C 0.5630(4) 0.2706(2) 0.7042(3) 0.0405(9) Uani 1 1 d .
H11A_2 H 0.502(4) 0.275(3) 0.722(3) 0.049 Uiso 1 1 d .
H11B_2 H 0.615(4) 0.300(3) 0.744(3) 0.049 Uiso 1 1 d .
C12_2 C 0.6029(4) 0.1957(2) 0.7108(3) 0.0444(10) Uani 1 1 d .
H12A_2 H 0.664(4) 0.191(2) 0.690(3) 0.053 Uiso 1 1 d .
H12B_2 H 0.626(4) 0.177(2) 0.780(3) 0.053 Uiso 1 1 d .
C13_2 C 0.5216(3) 0.1446(2) 0.6466(3) 0.0359(8) Uani 1 1 d .
H13A_2 H 0.556(4) 0.097(2) 0.656(3) 0.043 Uiso 1 1 d .
H13B_2 H 0.501(3) 0.161(2) 0.578(3) 0.043 Uiso 1 1 d .
C14_2 C 0.4201(3) 0.1385(2) 0.6675(3) 0.0345(8) Uani 1 1 d .
H14A_2 H 0.435(4) 0.119(2) 0.726(3) 0.041 Uiso 1 1 d .
H14B_2 H 0.390(4) 0.187(2) 0.671(3) 0.041 Uiso 1 1 d .
C15_2 C 0.3628(4) 0.0198(2) 0.6042(3) 0.0486(10) Uani 1 1 d .
H15A_2 H 0.3813 0.0036 0.6693 0.058 Uiso 1 1 calc R
H15B_2 H 0.4227 0.0112 0.5842 0.058 Uiso 1 1 calc R
H15C_2 H 0.2999 -0.0052 0.5624 0.058 Uiso 1 1 calc R
C16_2 C 0.3224(3) 0.1195(2) 0.3777(3) 0.0381(9) Uani 1 1 d .
H16A_2 H 0.2973 0.1344 0.3115 0.046 Uiso 1 1 calc R
H16B_2 H 0.3631 0.0764 0.3851 0.046 Uiso 1 1 calc R
H16C_2 H 0.3680 0.1556 0.4180 0.046 Uiso 1 1 calc R
C17_2 C 0.0838(4) 0.0788(2) 0.5749(3) 0.0407(10) Uani 1 1 d .
H17A_2 H 0.0462 0.0352 0.5733 0.049 Uiso 1 1 calc R
H17B_2 H 0.0332 0.1174 0.5607 0.049 Uiso 1 1 calc R
H17C_2 H 0.1390 0.0853 0.6378 0.049 Uiso 1 1 calc R
C18_2 C 0.1521(3) 0.0536(2) 0.3595(3) 0.0319(8) Uani 1 1 d .
H18_2 H 0.184(3) 0.012(2) 0.372(3) 0.038 Uiso 1 1 d .
C19_2 C 0.0976(3) 0.0563(2) 0.2529(3) 0.0417(9) Uani 1 1 d .
H19A_2 H 0.143(4) 0.049(3) 0.220(3) 0.050 Uiso 1 1 d .
H19B_2 H 0.061(4) 0.102(2) 0.235(3) 0.050 Uiso 1 1 d .
C20_2 C 0.0179(4) -0.0034(3) 0.2222(3) 0.0499(12) Uani 1 1 d .
H20A_2 H 0.057(4) -0.042(3) 0.231(3) 0.060 Uiso 1 1 d .
H20B_2 H -0.022(4) -0.003(3) 0.157(4) 0.060 Uiso 1 1 d .
C21_2 C -0.0597(4) -0.0053(3) 0.2741(3) 0.0450(10) Uani 1 1 d .
H21A_2 H -0.106(4) 0.031(3) 0.255(3) 0.054 Uiso 1 1 d .
H21B_2 H -0.109(4) -0.056(2) 0.254(3) 0.054 Uiso 1 1 d .
C22_2 C -0.0032(3) -0.0009(2) 0.3819(3) 0.0377(8) Uani 1 1 d .
H22A_2 H -0.057(4) 0.001(2) 0.412(3) 0.045 Uiso 1 1 d .
H22B_2 H 0.036(3) -0.045(2) 0.406(3) 0.045 Uiso 1 1 d .
C23_2 C 0.0693(3) 0.06201(19) 0.4038(2) 0.0301(8) Uani 1 1 d .
H23_2 H 0.024(3) 0.100(2) 0.378(3) 0.036 Uiso 1 1 d .
Cl5_3 Cl 0.35613(11) 0.50802(7) 0.17253(8) 0.0574(3) Uani 1 1 d .
Cl6_3 Cl 0.26312(12) 0.47730(8) -0.02841(9) 0.0659(4) Uani 1 1 d .
C24_3 C 0.3787(4) 0.5017(3) 0.0658(3) 0.0433(10) Uani 1 1 d .
H24A_3 H 0.397(4) 0.543(3) 0.049(3) 0.052 Uiso 1 1 d .
H24B_3 H 0.445(4) 0.473(3) 0.076(3) 0.052 Uiso 1 1 d .
Cl7_4 Cl 0.15639(12) 0.81556(9) 0.33116(9) 0.0715(4) Uani 1 1 d .
Cl8_4 Cl 0.23471(13) 0.84979(8) 0.52931(9) 0.0677(4) Uani 1 1 d .
C25_4 C 0.1301(4) 0.8132(2) 0.4354(3) 0.0438(10) Uani 1 1 d .
H25A_4 H 0.081(4) 0.849(3) 0.434(3) 0.053 Uiso 1 1 d .
H25B_4 H 0.121(4) 0.764(3) 0.447(3) 0.053 Uiso 1 1 d .

loop_
_atom_site_aniso_label
_atom_site_aniso_U_11
_atom_site_aniso_U_22
_atom_site_aniso_U_33
_atom_site_aniso_U_23
_atom_site_aniso_U_13
_atom_site_aniso_U_12
Sn1_1 0.02339(12) 0.02258(12) 0.02599(10) 0.00114(8) 0.00947(8) -0.00032(9)
Cl1_1 0.0264(5) 0.0333(5) 0.0516(5) 0.0087(4) 0.0078(4) 0.0024(4)
Cl2_1 0.0482(5) 0.0487(6) 0.0316(4) -0.0002(4) 0.0218(4) 0.0056(4)
Cl3_1 0.0514(5) 0.0428(6) 0.0280(4) -0.0027(4) 0.0180(4) -0.0056(4)
Cl4_1 0.0312(4) 0.0273(4) 0.0458(5) 0.0051(3) 0.0113(4) -0.0041(3)
P1_1 0.0281(5) 0.0216(5) 0.0264(4) -0.0009(3) 0.0128(3) 0.0002(4)
P2_1 0.0238(5) 0.0211(4) 0.0316(4) 0.0020(3) 0.0100(3) -0.0004(4)
O1_1 0.0268(13) 0.0230(12) 0.0344(12) -0.0013(9) 0.0106(10) 0.0010(10)
O2_1 0.0258(12) 0.0257(13) 0.0331(12) 0.0003(9) 0.0098(10) 0.0016(10)
N1_1 0.0266(14) 0.0253(15) 0.0276(13) 0.0018(11) 0.0112(11) 0.0004(11)
N2_1 0.0325(16) 0.0311(16) 0.0291(14) 0.0001(11) 0.0164(12) 0.0035(13)
N3_1 0.0334(17) 0.0231(16) 0.0298(14) -0.0014(12) 0.0085(12) -0.0043(13)
N4_1 0.0370(17) 0.0287(16) 0.0284(14) 0.0023(12) 0.0126(13) -0.0058(13)
N5_1 0.0353(18) 0.0237(16) 0.0340(14) -0.0005(12) 0.0182(13) -0.0020(12)
N6_1 0.0240(17) 0.0262(18) 0.061(2) 0.0021(14) 0.0117(15) 0.0012(13)
C1_1 0.0279(17) 0.0266(18) 0.0289(15) -0.0019(13) 0.0115(13) -0.0025(14)
C2_1 0.039(2) 0.043(2) 0.0371(18) 0.0096(17) 0.0138(16) 0.0017(18)
C3_1 0.037(2) 0.051(3) 0.0368(19) 0.0103(18) 0.0097(16) 0.0024(19)
C4_1 0.033(2) 0.046(3) 0.047(2) 0.0086(19) 0.0109(18) 0.008(2)
C5_1 0.0286(17) 0.037(2) 0.0410(19) -0.0009(15) 0.0135(15) 0.0044(15)
C6_1 0.0297(18) 0.0227(17) 0.0322(16) -0.0016(13) 0.0107(13) 0.0007(14)
C7_1 0.035(2) 0.045(2) 0.0343(19) 0.0045(17) 0.0204(16) 0.0076(19)
C8_1 0.053(3) 0.052(3) 0.037(2) 0.0038(18) 0.0269(19) 0.014(2)
C9_1 0.051(2) 0.0237(19) 0.0346(17) -0.0036(14) 0.0128(16) -0.0045(17)
C10_1 0.041(2) 0.030(2) 0.0289(17) 0.0036(15) 0.0051(15) 0.0000(17)
C11_1 0.039(2) 0.025(2) 0.053(2) -0.0022(17) 0.0103(19) -0.0071(17)
C12_1 0.033(2) 0.040(3) 0.069(3) -0.005(2) -0.006(2) 0.002(2)
C13_1 0.040(2) 0.031(2) 0.049(2) 0.0043(17) -0.0010(19) 0.0045(18)
C14_1 0.0276(19) 0.026(2) 0.057(2) 0.0070(18) 0.0110(16) -0.0041(17)
C15_1 0.027(2) 0.037(3) 0.095(4) 0.002(2) 0.015(2) 0.003(2)
C16_1 0.071(3) 0.038(2) 0.045(2) 0.0043(17) 0.039(2) 0.006(2)
C17_1 0.063(3) 0.035(2) 0.0301(17) 0.0002(15) 0.0141(18) -0.0053(19)
C18_1 0.0311(17) 0.0233(16) 0.0373(16) 0.0020(13) 0.0125(13) 0.0008(14)
C19_1 0.047(2) 0.033(2) 0.045(2) -0.0031(16) 0.0182(19) -0.0004(18)
C20_1 0.061(3) 0.026(2) 0.061(3) -0.0063(18) 0.019(2) -0.004(2)
C21_1 0.060(3) 0.025(2) 0.062(3) 0.0060(19) 0.023(2) -0.0063(19)
C22_1 0.052(3) 0.032(2) 0.042(2) 0.0088(16) 0.0135(19) -0.0030(18)
C23_1 0.0293(18) 0.0238(17) 0.0354(17) 0.0003(14) 0.0137(14) -0.0012(14)
Sn2_2 0.02636(13) 0.02449(13) 0.02533(10) -0.00288(8) 0.01131(9) 0.00051(9)
Cl1_2 0.0539(6) 0.0413(6) 0.0282(4) -0.0016(3) 0.0217(4) 0.0004(4)
Cl2_2 0.0540(6) 0.0651(7) 0.0307(4) -0.0112(5) 0.0245(4) -0.0092(5)
Cl3_2 0.0343(5) 0.0282(5) 0.0586(6) -0.0059(4) 0.0063(4) 0.0080(4)
Cl4_2 0.0298(5) 0.0358(5) 0.0455(5) -0.0084(4) 0.0136(4) -0.0046(4)
P1_2 0.0258(5) 0.0228(5) 0.0271(4) 0.0011(3) 0.0086(3) 0.0001(4)
P2_2 0.0305(5) 0.0231(5) 0.0297(4) 0.0012(3) 0.0118(4) -0.0009(4)
O1_2 0.0274(13) 0.0248(13) 0.0341(12) -0.0008(9) 0.0076(10) -0.0018(10)
O2_2 0.0341(14) 0.0248(13) 0.0333(12) 0.0018(10) 0.0081(10) 0.0024(11)
N1_2 0.0377(18) 0.0294(16) 0.0282(14) -0.0014(11) 0.0134(13) -0.0015(13)
N2_2 0.0377(18) 0.0250(16) 0.0281(15) 0.0008(11) 0.0132(13) 0.0025(13)
N3_2 0.0255(17) 0.0251(17) 0.0493(18) 0.0022(13) 0.0099(14) 0.0031(13)
N4_2 0.0343(16) 0.0293(16) 0.0299(14) -0.0010(11) 0.0139(13) -0.0044(13)
N5_2 0.0329(16) 0.0314(17) 0.0324(15) -0.0012(12) 0.0155(13) -0.0021(13)
N6_2 0.0399(19) 0.0237(16) 0.0374(16) 0.0026(13) 0.0084(14) 0.0003(14)
C1_2 0.0331(19) 0.030(2) 0.0382(18) -0.0047(14) 0.0158(15) -0.0045(15)
C2_2 0.047(2) 0.038(2) 0.048(2) -0.0135(17) 0.0221(19) -0.0002(18)
C3_2 0.059(3) 0.033(2) 0.074(3) -0.016(2) 0.028(3) 0.003(2)
C4_2 0.056(3) 0.025(2) 0.093(4) 0.004(2) 0.028(3) 0.008(2)
C5_2 0.044(2) 0.0216(19) 0.061(3) 0.0054(16) 0.021(2) 0.0026(16)
C6_2 0.0284(17) 0.0248(17) 0.0395(17) 0.0002(14) 0.0130(14) 0.0021(15)
C7_2 0.062(3) 0.046(2) 0.0262(17) 0.0036(16) 0.0139(17) -0.002(2)
C8_2 0.058(3) 0.037(2) 0.0295(18) 0.0048(15) 0.0200(17) 0.0025(19)
C9_2 0.031(2) 0.030(2) 0.066(3) -0.0042(19) 0.0122(19) -0.0043(18)
C10_2 0.0282(19) 0.0263(19) 0.0435(19) 0.0025(16) 0.0080(15) 0.0013(17)
C11_2 0.038(2) 0.028(2) 0.043(2) 0.0019(16) 0.0003(17) -0.0030(17)
C12_2 0.035(2) 0.033(2) 0.056(2) 0.0122(18) 0.0062(18) 0.0049(18)
C13_2 0.034(2) 0.031(2) 0.043(2) 0.0024(16) 0.0156(16) 0.0080(16)
C14_2 0.038(2) 0.032(2) 0.0296(17) 0.0046(15) 0.0085(15) 0.0028(17)
C15_2 0.052(3) 0.031(2) 0.052(2) 0.0063(18) 0.0080(19) 0.0069(19)
C16_2 0.035(2) 0.045(3) 0.040(2) -0.0021(17) 0.0199(18) 0.0001(19)
C17_2 0.043(3) 0.049(3) 0.0334(19) 0.0000(18) 0.0188(18) -0.013(2)
C18_2 0.0339(19) 0.0278(19) 0.0346(17) -0.0017(13) 0.0135(15) 0.0035(15)
C19_2 0.041(2) 0.053(3) 0.0343(19) -0.0038(17) 0.0184(17) -0.0002(18)
C20_2 0.052(3) 0.057(3) 0.040(2) -0.021(2) 0.018(2) -0.004(2)
C21_2 0.043(3) 0.046(3) 0.046(2) -0.011(2) 0.0162(19) -0.008(2)
C22_2 0.0332(19) 0.034(2) 0.045(2) -0.0027(16) 0.0136(16) -0.0044(16)
C23_2 0.0358(19) 0.0246(18) 0.0302(16) 0.0023(13) 0.0125(14) 0.0027(15)
Cl5_3 0.0647(8) 0.0626(8) 0.0495(6) -0.0074(5) 0.0266(6) -0.0104(6)
Cl6_3 0.0696(9) 0.0591(8) 0.0556(7) -0.0119(6) 0.0078(6) -0.0098(7)
C24_3 0.039(2) 0.048(3) 0.045(2) -0.0022(19) 0.0177(18) -0.003(2)
Cl7_4 0.0724(9) 0.0967(12) 0.0462(6) -0.0084(6) 0.0230(6) -0.0263(8)
Cl8_4 0.0801(10) 0.0622(9) 0.0486(7) -0.0094(6) 0.0099(6) -0.0186(7)
C25_4 0.043(2) 0.036(2) 0.055(2) 0.0051(18) 0.0217(19) 0.0003(19)

loop_
_atom_type_symbol
_atom_type_description
_atom_type_scat_dispersion_real
_atom_type_scat_dispersion_imag
_atom_type_scat_source
C C 0.0033 0.0016 'International Tables Vol C Tables 4.2.6.8 and 6.1.1.4'
H H 0.0000 0.0000 'International Tables Vol C Tables 4.2.6.8 and 6.1.1.4'
N N 0.0061 0.0033 'International Tables Vol C Tables 4.2.6.8 and 6.1.1.4'
O O 0.0106 0.0060 'International Tables Vol C Tables 4.2.6.8 and 6.1.1.4'
P P 0.1023 0.0942 'International Tables Vol C Tables 4.2.6.8 and 6.1.1.4'
Cl Cl 0.1484 0.1585 'International Tables Vol C Tables 4.2.6.8 and 6.1.1.4'
Sn Sn -0.6537 1.4246 'International Tables Vol C Tables 4.2.6.8 and 6.1.1.4'

loop_
_exptl_crystal_face_index_h
_exptl_crystal_face_index_k
_exptl_crystal_face_index_l
_exptl_crystal_face_perp_dist
0.00 0.00 1.00 0.1100
0.00 0.00 -1.00 0.1100
-1.00 1.00 1.00 0.1000
1.00 -1.00 -1.00 0.1000
-2.00 -1.00 -2.00 0.1000
1.00 1.00 0.00 0.0800

loop_
_geom_angle_atom_site_label_1
_geom_angle_atom_site_label_2
_geom_angle_atom_site_label_3
_geom_angle
O2_1 Sn1_1 O1_1 82.55(10)
O2_1 Sn1_1 Cl3_1 88.08(7)
O1_1 Sn1_1 Cl3_1 87.11(7)
O2_1 Sn1_1 Cl2_1 87.76(7)
O1_1 Sn1_1 Cl2_1 86.17(7)
Cl3_1 Sn1_1 Cl2_1 172.51(4)
O2_1 Sn1_1 Cl1_1 175.92(7)
O1_1 Sn1_1 Cl1_1 93.48(7)
Cl3_1 Sn1_1 Cl1_1 90.78(4)
Cl2_1 Sn1_1 Cl1_1 92.94(4)
O2_1 Sn1_1 Cl4_1 90.69(7)
O1_1 Sn1_1 Cl4_1 173.03(7)
Cl3_1 Sn1_1 Cl4_1 94.34(3)
Cl2_1 Sn1_1 Cl4_1 91.93(3)
Cl1_1 Sn1_1 Cl4_1 93.31(3)
O1_1 P1_1 N3_1 105.87(16)
O1_1 P1_1 N2_1 117.59(16)
N3_1 P1_1 N2_1 112.21(16)
O1_1 P1_1 N1_1 114.08(14)
N3_1 P1_1 N1_1 111.31(15)
N2_1 P1_1 N1_1 95.77(15)
O2_1 P2_1 N6_1 103.65(16)
O2_1 P2_1 N4_1 117.72(16)
N6_1 P2_1 N4_1 111.80(17)
O2_1 P2_1 N5_1 116.06(15)
N6_1 P2_1 N5_1 111.88(17)
N4_1 P2_1 N5_1 96.06(16)
P1_1 O1_1 Sn1_1 144.98(16)
P2_1 O2_1 Sn1_1 145.75(16)
C7_1 N1_1 C1_1 117.4(3)
C7_1 N1_1 P1_1 117.5(2)
C1_1 N1_1 P1_1 106.7(2)
C8_1 N2_1 C6_1 120.5(3)
C8_1 N2_1 P1_1 124.2(3)
C6_1 N2_1 P1_1 112.3(2)
C10_1 N3_1 C9_1 117.2(3)
C10_1 N3_1 P1_1 124.1(3)
C9_1 N3_1 P1_1 117.9(3)
C17_1 N4_1 C23_1 118.4(3)
C17_1 N4_1 P2_1 120.5(3)
C23_1 N4_1 P2_1 110.3(2)
C16_1 N5_1 C18_1 119.0(3)
C16_1 N5_1 P2_1 121.4(3)
C18_1 N5_1 P2_1 109.7(2)
C14_1 N6_1 C15_1 116.4(3)
C14_1 N6_1 P2_1 123.9(3)
C15_1 N6_1 P2_1 119.4(3)
N1_1 C1_1 C2_1 116.7(3)
N1_1 C1_1 C6_1 103.9(3)
C2_1 C1_1 C6_1 110.1(3)
N1_1 C1_1 H1_1 115(2)
C2_1 C1_1 H1_1 104(2)
C6_1 C1_1 H1_1 106(2)
C1_1 C2_1 C3_1 107.2(3)
C1_1 C2_1 H2A_1 113(3)
C3_1 C2_1 H2A_1 109(3)
C1_1 C2_1 H2B_1 109(3)
C3_1 C2_1 H2B_1 111(3)
H2A_1 C2_1 H2B_1 108(4)
C4_1 C3_1 C2_1 113.7(3)
C4_1 C3_1 H3A_1 110(3)
C2_1 C3_1 H3A_1 112(3)
C4_1 C3_1 H3B_1 110(3)
C2_1 C3_1 H3B_1 109(3)
H3A_1 C3_1 H3B_1 100(3)
C3_1 C4_1 C5_1 112.8(3)
C3_1 C4_1 H4A_1 101(2)
C5_1 C4_1 H4A_1 107(3)
C3_1 C4_1 H4B_1 107(2)
C5_1 C4_1 H4B_1 114(2)
H4A_1 C4_1 H4B_1 114(4)
C6_1 C5_1 C4_1 108.2(3)
C6_1 C5_1 H5A_1 114(3)
C4_1 C5_1 H5A_1 108(3)
C6_1 C5_1 H5B_1 115(2)
C4_1 C5_1 H5B_1 109(2)
H5A_1 C5_1 H5B_1 102(3)
N2_1 C6_1 C5_1 118.1(3)
N2_1 C6_1 C1_1 104.4(3)
C5_1 C6_1 C1_1 109.0(3)
N2_1 C6_1 H6_1 108(3)
C5_1 C6_1 H6_1 105(3)
C1_1 C6_1 H6_1 112(3)
N1_1 C7_1 H7A_1 109.5
N1_1 C7_1 H7B_1 109.5
H7A_1 C7_1 H7B_1 109.5
N1_1 C7_1 H7C_1 109.5
H7A_1 C7_1 H7C_1 109.5
H7B_1 C7_1 H7C_1 109.5
N2_1 C8_1 H8A_1 109.5
N2_1 C8_1 H8B_1 109.5
H8A_1 C8_1 H8B_1 109.5
N2_1 C8_1 H8C_1 109.5
H8A_1 C8_1 H8C_1 109.5
H8B_1 C8_1 H8C_1 109.5
N3_1 C9_1 H9A_1 109.5
N3_1 C9_1 H9B_1 109.5
H9A_1 C9_1 H9B_1 109.5
N3_1 C9_1 H9C_1 109.5
H9A_1 C9_1 H9C_1 109.5
H9B_1 C9_1 H9C_1 109.5
N3_1 C10_1 C11_1 113.5(3)
N3_1 C10_1 H10A_1 106(3)
C11_1 C10_1 H10A_1 109(3)
N3_1 C10_1 H10B_1 106(3)
C11_1 C10_1 H10B_1 108(3)
H10A_1 C10_1 H10B_1 115(4)
C10_1 C11_1 C12_1 113.3(4)
C10_1 C11_1 H11A_1 114(3)
C12_1 C11_1 H11A_1 105(3)
C10_1 C11_1 H11B_1 113(3)
C12_1 C11_1 H11B_1 105(3)
H11A_1 C11_1 H11B_1 105(4)
C11_1 C12_1 C13_1 113.7(4)
C11_1 C12_1 H12A_1 104(3)
C13_1 C12_1 H12A_1 109(3)
C11_1 C12_1 H12B_1 121(5)
C13_1 C12_1 H12B_1 112(5)
H12A_1 C12_1 H12B_1 95(5)
C14_1 C13_1 C12_1 112.9(4)
C14_1 C13_1 H13A_1 110(3)
C12_1 C13_1 H13A_1 108(3)
C14_1 C13_1 H13B_1 103(3)
C12_1 C13_1 H13B_1 109(3)
H13A_1 C13_1 H13B_1 113(4)
N6_1 C14_1 C13_1 113.5(3)
N6_1 C14_1 H14A_1 109(3)
C13_1 C14_1 H14A_1 118(3)
N6_1 C14_1 H14B_1 110(3)
C13_1 C14_1 H14B_1 105(2)
H14A_1 C14_1 H14B_1 99(3)
N6_1 C15_1 H15A_1 109.5
N6_1 C15_1 H15B_1 109.5
H15A_1 C15_1 H15B_1 109.5
N6_1 C15_1 H15C_1 109.5
H15A_1 C15_1 H15C_1 109.5
H15B_1 C15_1 H15C_1 109.5
N5_1 C16_1 H16A_1 109.5
N5_1 C16_1 H16B_1 109.5
H16A_1 C16_1 H16B_1 109.5
N5_1 C16_1 H16C_1 109.5
H16A_1 C16_1 H16C_1 109.5
H16B_1 C16_1 H16C_1 109.5
N4_1 C17_1 H17A_1 109.5
N4_1 C17_1 H17B_1 109.5
H17A_1 C17_1 H17B_1 109.5
N4_1 C17_1 H17C_1 109.5
H17A_1 C17_1 H17C_1 109.5
H17B_1 C17_1 H17C_1 109.5
N5_1 C18_1 C23_1 104.3(3)
N5_1 C18_1 C19_1 117.5(3)
C23_1 C18_1 C19_1 110.0(3)
N5_1 C18_1 H18_1 108(2)
C23_1 C18_1 H18_1 105(2)
C19_1 C18_1 H18_1 111(2)
C18_1 C19_1 C20_1 106.7(3)
C18_1 C19_1 H19A_1 110(3)
C20_1 C19_1 H19A_1 114(3)
C18_1 C19_1 H19B_1 116(3)
C20_1 C19_1 H19B_1 109(3)
H19A_1 C19_1 H19B_1 102(3)
C21_1 C20_1 C19_1 112.5(4)
C21_1 C20_1 H20A_1 112(3)
C19_1 C20_1 H20A_1 113(3)
C21_1 C20_1 H20B_1 104(3)
C19_1 C20_1 H20B_1 115(3)
H20A_1 C20_1 H20B_1 99(4)
C20_1 C21_1 C22_1 114.1(4)
C20_1 C21_1 H21A_1 111(3)
C22_1 C21_1 H21A_1 108(3)
C20_1 C21_1 H21B_1 104(3)
C22_1 C21_1 H21B_1 113(3)
H21A_1 C21_1 H21B_1 106(4)
C23_1 C22_1 C21_1 107.1(3)
C23_1 C22_1 H22A_1 105(3)
C21_1 C22_1 H22A_1 114(3)
C23_1 C22_1 H22B_1 112(3)
C21_1 C22_1 H22B_1 108(3)
H22A_1 C22_1 H22B_1 111(4)
N4_1 C23_1 C18_1 104.3(3)
N4_1 C23_1 C22_1 116.9(3)
C18_1 C23_1 C22_1 110.2(3)
N4_1 C23_1 H23_1 106(3)
C18_1 C23_1 H23_1 109(2)
C22_1 C23_1 H23_1 110(3)
O2_2 Sn2_2 O1_2 82.81(10)
O2_2 Sn2_2 Cl1_2 89.26(7)
O1_2 Sn2_2 Cl1_2 87.63(7)
O2_2 Sn2_2 Cl2_2 85.77(8)
O1_2 Sn2_2 Cl2_2 87.88(7)
Cl1_2 Sn2_2 Cl2_2 173.69(4)
O2_2 Sn2_2 Cl3_2 173.55(8)
O1_2 Sn2_2 Cl3_2 90.88(7)
Cl1_2 Sn2_2 Cl3_2 91.86(4)
Cl2_2 Sn2_2 Cl3_2 92.65(4)
O2_2 Sn2_2 Cl4_2 92.17(8)
O1_2 Sn2_2 Cl4_2 174.88(8)
Cl1_2 Sn2_2 Cl4_2 91.33(4)
Cl2_2 Sn2_2 Cl4_2 92.75(4)
Cl3_2 Sn2_2 Cl4_2 94.16(4)
O1_2 P1_2 N3_2 103.88(16)
O1_2 P1_2 N1_2 114.54(16)
N3_2 P1_2 N1_2 116.11(17)
O1_2 P1_2 N2_2 119.34(15)
N3_2 P1_2 N2_2 108.26(17)
N1_2 P1_2 N2_2 95.15(16)
O2_2 P2_2 N6_2 103.95(16)
O2_2 P2_2 N4_2 120.05(17)
N6_2 P2_2 N4_2 108.76(17)
O2_2 P2_2 N5_2 112.62(15)
N6_2 P2_2 N5_2 116.73(17)
N4_2 P2_2 N5_2 95.34(15)
P1_2 O1_2 Sn2_2 146.60(16)
P2_2 O2_2 Sn2_2 144.62(16)
C1_2 N1_2 C7_2 119.1(3)
C1_2 N1_2 P1_2 110.5(2)
C7_2 N1_2 P1_2 121.2(3)
C6_2 N2_2 C8_2 119.8(3)
C6_2 N2_2 P1_2 110.7(2)
C8_2 N2_2 P1_2 120.0(3)
C9_2 N3_2 C10_2 116.0(3)
C9_2 N3_2 P1_2 119.3(3)
C10_2 N3_2 P1_2 124.1(3)
C17_2 N4_2 C23_2 121.0(3)
C17_2 N4_2 P2_2 122.5(3)
C23_2 N4_2 P2_2 110.0(2)
C18_2 N5_2 C16_2 121.0(3)
C18_2 N5_2 P2_2 111.5(2)
C16_2 N5_2 P2_2 121.6(3)
C14_2 N6_2 C15_2 116.5(3)
C14_2 N6_2 P2_2 124.1(3)
C15_2 N6_2 P2_2 119.1(3)
N1_2 C1_2 C6_2 103.9(3)
N1_2 C1_2 C2_2 117.9(3)
C6_2 C1_2 C2_2 109.7(3)
N1_2 C1_2 H1_2 110(2)
C6_2 C1_2 H1_2 107(2)
C2_2 C1_2 H1_2 108(2)
C1_2 C2_2 C3_2 107.8(4)
C1_2 C2_2 H2A_2 115(3)
C3_2 C2_2 H2A_2 109(3)
C1_2 C2_2 H2B_2 117(3)
C3_2 C2_2 H2B_2 111(3)
H2A_2 C2_2 H2B_2 96(3)
C4_2 C3_2 C2_2 112.3(4)
C4_2 C3_2 H3A_2 104(3)
C2_2 C3_2 H3A_2 114(3)
C4_2 C3_2 H3B_2 106(3)
C2_2 C3_2 H3B_2 106(3)
H3A_2 C3_2 H3B_2 114(4)
C3_2 C4_2 C5_2 114.2(4)
C3_2 C4_2 H4A_2 105(4)
C5_2 C4_2 H4A_2 119(4)
C3_2 C4_2 H4B_2 109(3)
C5_2 C4_2 H4B_2 112(3)
H4A_2 C4_2 H4B_2 96(5)
C6_2 C5_2 C4_2 107.7(4)
C6_2 C5_2 H5A_2 109(2)
C4_2 C5_2 H5A_2 114(2)
C6_2 C5_2 H5B_2 105(3)
C4_2 C5_2 H5B_2 111(3)
H5A_2 C5_2 H5B_2 111(3)
N2_2 C6_2 C1_2 103.7(3)
N2_2 C6_2 C5_2 116.8(3)
C1_2 C6_2 C5_2 110.5(3)
N2_2 C6_2 H6A_2 109(2)
C1_2 C6_2 H6A_2 109(2)
C5_2 C6_2 H6A_2 108(2)
N1_2 C7_2 H7A_2 109.5
N1_2 C7_2 H7B_2 109.5
H7A_2 C7_2 H7B_2 109.5
N1_2 C7_2 H7C_2 109.5
H7A_2 C7_2 H7C_2 109.5
H7B_2 C7_2 H7C_2 109.5
N2_2 C8_2 H8A_2 109.5
N2_2 C8_2 H8B_2 109.5
H8A_2 C8_2 H8B_2 109.5
N2_2 C8_2 H8C_2 109.5
H8A_2 C8_2 H8C_2 109.5
H8B_2 C8_2 H8C_2 109.5
N3_2 C9_2 H9A_2 109.5
N3_2 C9_2 H9B_2 109.5
H9A_2 C9_2 H9B_2 109.5
N3_2 C9_2 H9C_2 109.5
H9A_2 C9_2 H9C_2 109.5
H9B_2 C9_2 H9C_2 109.5
N3_2 C10_2 C11_2 113.8(3)
N3_2 C10_2 H10A_2 108(3)
C11_2 C10_2 H10A_2 111(2)
N3_2 C10_2 H10B_2 107(3)
C11_2 C10_2 H10B_2 110(3)
H10A_2 C10_2 H10B_2 107(3)
C10_2 C11_2 C12_2 112.5(4)
C10_2 C11_2 H11A_2 104(3)
C12_2 C11_2 H11A_2 113(3)
C10_2 C11_2 H11B_2 109(3)
C12_2 C11_2 H11B_2 112(3)
H11A_2 C11_2 H11B_2 106(4)
C13_2 C12_2 C11_2 114.5(3)
C13_2 C12_2 H12A_2 103(3)
C11_2 C12_2 H12A_2 112(3)
C13_2 C12_2 H12B_2 107(3)
C11_2 C12_2 H12B_2 111(3)
H12A_2 C12_2 H12B_2 109(4)
C14_2 C13_2 C12_2 113.9(4)
C14_2 C13_2 H13A_2 107(3)
C12_2 C13_2 H13A_2 108(3)
C14_2 C13_2 H13B_2 108(2)
C12_2 C13_2 H13B_2 108(2)
H13A_2 C13_2 H13B_2 111(3)
N6_2 C14_2 C13_2 112.5(3)
N6_2 C14_2 H14A_2 107(3)
C13_2 C14_2 H14A_2 110(3)
N6_2 C14_2 H14B_2 111(3)
C13_2 C14_2 H14B_2 110(2)
H14A_2 C14_2 H14B_2 106(4)
N6_2 C15_2 H15A_2 109.5
N6_2 C15_2 H15B_2 109.5
H15A_2 C15_2 H15B_2 109.5
N6_2 C15_2 H15C_2 109.5
H15A_2 C15_2 H15C_2 109.5
H15B_2 C15_2 H15C_2 109.5
N5_2 C16_2 H16A_2 109.5
N5_2 C16_2 H16B_2 109.5
H16A_2 C16_2 H16B_2 109.5
N5_2 C16_2 H16C_2 109.5
H16A_2 C16_2 H16C_2 109.5
H16B_2 C16_2 H16C_2 109.5
N4_2 C17_2 H17A_2 109.5
N4_2 C17_2 H17B_2 109.5
H17A_2 C17_2 H17B_2 109.5
N4_2 C17_2 H17C_2 109.5
H17A_2 C17_2 H17C_2 109.5
H17B_2 C17_2 H17C_2 109.5
N5_2 C18_2 C19_2 117.6(3)
N5_2 C18_2 C23_2 103.7(3)
C19_2 C18_2 C23_2 109.2(3)
N5_2 C18_2 H18_2 109(3)
C19_2 C18_2 H18_2 105(3)
C23_2 C18_2 H18_2 112(3)
C18_2 C19_2 C20_2 108.0(4)
C18_2 C19_2 H19A_2 114(3)
C20_2 C19_2 H19A_2 105(3)
C18_2 C19_2 H19B_2 108(3)
C20_2 C19_2 H19B_2 111(3)
H19A_2 C19_2 H19B_2 110(4)
C19_2 C20_2 C21_2 113.6(4)
C19_2 C20_2 H20A_2 106(3)
C21_2 C20_2 H20A_2 112(3)
C19_2 C20_2 H20B_2 112(3)
C21_2 C20_2 H20B_2 108(3)
H20A_2 C20_2 H20B_2 104(4)
C20_2 C21_2 C22_2 112.8(4)
C20_2 C21_2 H21A_2 110(3)
C22_2 C21_2 H21A_2 108(3)
C20_2 C21_2 H21B_2 109(2)
C22_2 C21_2 H21B_2 110(2)
H21A_2 C21_2 H21B_2 108(4)
C23_2 C22_2 C21_2 107.6(3)
C23_2 C22_2 H22A_2 113(3)
C21_2 C22_2 H22A_2 110(2)
C23_2 C22_2 H22B_2 113(2)
C21_2 C22_2 H22B_2 110(2)
H22A_2 C22_2 H22B_2 104(3)
N4_2 C23_2 C22_2 117.5(3)
N4_2 C23_2 C18_2 103.7(3)
C22_2 C23_2 C18_2 109.9(3)
N4_2 C23_2 H23_2 109(2)
C22_2 C23_2 H23_2 105(2)
C18_2 C23_2 H23_2 112(2)
Cl6_3 C24_3 Cl5_3 111.5(3)
Cl6_3 C24_3 H24A_3 105(3)
Cl5_3 C24_3 H24A_3 111(3)
Cl6_3 C24_3 H24B_3 117(3)
Cl5_3 C24_3 H24B_3 110(3)
H24A_3 C24_3 H24B_3 102(4)
Cl8_4 C25_4 Cl7_4 110.9(3)
Cl8_4 C25_4 H25A_4 94(3)
Cl7_4 C25_4 H25A_4 110(3)
Cl8_4 C25_4 H25B_4 112(3)
Cl7_4 C25_4 H25B_4 105(3)
H25A_4 C25_4 H25B_4 125(4)

loop_
_geom_bond_atom_site_label_1
_geom_bond_atom_site_label_2
_geom_bond_distance
Sn1_1 O2_1 2.084(2)
Sn1_1 O1_1 2.089(3)
Sn1_1 Cl3_1 2.3921(8)
Sn1_1 Cl2_1 2.3938(9)
Sn1_1 Cl1_1 2.4007(10)
Sn1_1 Cl4_1 2.4016(9)
P1_1 O1_1 1.510(3)
P1_1 N3_1 1.628(3)
P1_1 N2_1 1.635(3)
P1_1 N1_1 1.663(3)
P2_1 O2_1 1.509(3)
P2_1 N6_1 1.635(3)
P2_1 N4_1 1.637(3)
P2_1 N5_1 1.651(3)
N1_1 C7_1 1.460(5)
N1_1 C1_1 1.487(4)
N2_1 C8_1 1.458(5)
N2_1 C6_1 1.459(4)
N3_1 C10_1 1.459(5)
N3_1 C9_1 1.480(5)
N4_1 C17_1 1.461(5)
N4_1 C23_1 1.478(5)
N5_1 C16_1 1.436(5)
N5_1 C18_1 1.477(5)
N6_1 C14_1 1.467(5)
N6_1 C15_1 1.471(5)
C1_1 C2_1 1.519(5)
C1_1 C6_1 1.529(5)
C1_1 H1_1 0.94(4)
C2_1 C3_1 1.537(6)
C2_1 H2A_1 0.94(4)
C2_1 H2B_1 0.98(5)
C3_1 C4_1 1.535(6)
C3_1 H3A_1 0.98(5)
C3_1 H3B_1 0.99(5)
C4_1 C5_1 1.538(6)
C4_1 H4A_1 1.06(5)
C4_1 H4B_1 1.04(5)
C5_1 C6_1 1.509(5)
C5_1 H5A_1 0.92(4)
C5_1 H5B_1 1.04(4)
C6_1 H6_1 0.87(4)
C7_1 H7A_1 0.9800
C7_1 H7B_1 0.9800
C7_1 H7C_1 0.9800
C8_1 H8A_1 0.9800
C8_1 H8B_1 0.9800
C8_1 H8C_1 0.9800
C9_1 H9A_1 0.9800
C9_1 H9B_1 0.9800
C9_1 H9C_1 0.9800
C10_1 C11_1 1.511(7)
C10_1 H10A_1 0.99(5)
C10_1 H10B_1 0.94(4)
C11_1 C12_1 1.526(6)
C11_1 H11A_1 0.86(5)
C11_1 H11B_1 0.92(5)
C12_1 C13_1 1.535(7)
C12_1 H12A_1 1.00(5)
C12_1 H12B_1 0.74(6)
C13_1 C14_1 1.506(6)
C13_1 H13A_1 0.87(5)
C13_1 H13B_1 0.92(5)
C14_1 H14A_1 0.95(5)
C14_1 H14B_1 1.02(4)
C15_1 H15A_1 0.9800
C15_1 H15B_1 0.9800
C15_1 H15C_1 0.9800
C16_1 H16A_1 0.9800
C16_1 H16B_1 0.9800
C16_1 H16C_1 0.9800
C17_1 H17A_1 0.9800
C17_1 H17B_1 0.9800
C17_1 H17C_1 0.9800
C18_1 C23_1 1.511(5)
C18_1 C19_1 1.516(5)
C18_1 H18_1 1.01(4)
C19_1 C20_1 1.534(6)
C19_1 H19A_1 1.04(4)
C19_1 H19B_1 0.95(5)
C20_1 C21_1 1.515(7)
C20_1 H20A_1 1.00(5)
C20_1 H20B_1 1.03(5)
C21_1 C22_1 1.526(6)
C21_1 H21A_1 0.84(5)
C21_1 H21B_1 0.99(5)
C22_1 C23_1 1.516(5)
C22_1 H22A_1 0.93(5)
C22_1 H22B_1 0.95(5)
C23_1 H23_1 0.91(4)
Sn2_2 O2_2 2.082(3)
Sn2_2 O1_2 2.086(3)
Sn2_2 Cl1_2 2.3787(8)
Sn2_2 Cl2_2 2.3833(8)
Sn2_2 Cl3_2 2.3928(10)
Sn2_2 Cl4_2 2.4080(10)
P1_2 O1_2 1.509(3)
P1_2 N3_2 1.632(3)
P1_2 N1_2 1.637(3)
P1_2 N2_2 1.644(3)
P2_2 O2_2 1.517(3)
P2_2 N6_2 1.626(3)
P2_2 N4_2 1.631(3)
P2_2 N5_2 1.645(3)
N1_2 C1_2 1.465(5)
N1_2 C7_2 1.470(5)
N2_2 C6_2 1.465(5)
N2_2 C8_2 1.468(5)
N3_2 C9_2 1.452(5)
N3_2 C10_2 1.464(5)
N4_2 C17_2 1.464(5)
N4_2 C23_2 1.481(4)
N5_2 C18_2 1.466(5)
N5_2 C16_2 1.468(5)
N6_2 C14_2 1.465(5)
N6_2 C15_2 1.469(5)
C1_2 C6_2 1.511(5)
C1_2 C2_2 1.524(5)
C1_2 H1_2 0.98(4)
C2_2 C3_2 1.535(7)
C2_2 H2A_2 1.05(5)
C2_2 H2B_2 1.00(5)
C3_2 C4_2 1.529(8)
C3_2 H3A_2 1.01(5)
C3_2 H3B_2 1.03(6)
C4_2 C5_2 1.532(6)
C4_2 H4A_2 0.81(6)
C4_2 H4B_2 1.00(6)
C5_2 C6_2 1.515(5)
C5_2 H5A_2 1.10(4)
C5_2 H5B_2 1.00(5)
C6_2 H6A_2 0.97(4)
C7_2 H7A_2 0.9800
C7_2 H7B_2 0.9800
C7_2 H7C_2 0.9800
C8_2 H8A_2 0.9800
C8_2 H8B_2 0.9800
C8_2 H8C_2 0.9800
C9_2 H9A_2 0.9800
C9_2 H9B_2 0.9800
C9_2 H9C_2 0.9800
C10_2 C11_2 1.511(5)
C10_2 H10A_2 1.01(4)
C10_2 H10B_2 0.88(5)
C11_2 C12_2 1.533(6)
C11_2 H11A_2 0.96(5)
C11_2 H11B_2 0.93(5)
C12_2 C13_2 1.528(6)
C12_2 H12A_2 0.99(5)
C12_2 H12B_2 1.05(4)
C13_2 C14_2 1.526(6)
C13_2 H13A_2 1.02(4)
C13_2 H13B_2 1.03(4)
C14_2 H14A_2 0.92(4)
C14_2 H14B_2 1.03(5)
C15_2 H15A_2 0.9800
C15_2 H15B_2 0.9800
C15_2 H15C_2 0.9800
C16_2 H16A_2 0.9800
C16_2 H16B_2 0.9800
C16_2 H16C_2 0.9800
C17_2 H17A_2 0.9800
C17_2 H17B_2 0.9800
C17_2 H17C_2 0.9800
C18_2 C19_2 1.516(5)
C18_2 C23_2 1.519(5)
C18_2 H18_2 0.90(4)
C19_2 C20_2 1.528(7)
C19_2 H19A_2 0.94(5)
C19_2 H19B_2 0.99(5)
C20_2 C21_2 1.534(7)
C20_2 H20A_2 0.88(5)
C20_2 H20B_2 0.93(5)
C21_2 C22_2 1.536(6)
C21_2 H21A_2 0.90(5)
C21_2 H21B_2 1.16(5)
C22_2 C23_2 1.517(5)
C22_2 H22A_2 1.00(4)
C22_2 H22B_2 1.00(5)
C23_2 H23_2 0.94(4)
Cl5_3 C24_3 1.769(5)
Cl6_3 C24_3 1.749(5)
C24_3 H24A_3 0.90(5)
C24_3 H24B_3 1.02(5)
Cl7_4 C25_4 1.755(5)
Cl8_4 C25_4 1.744(5)
C25_4 H25A_4 0.96(5)
C25_4 H25B_4 0.99(5)

loop_
_geom_torsion_atom_site_label_1
_geom_torsion_atom_site_label_2
_geom_torsion_atom_site_label_3
_geom_torsion_atom_site_label_4
_geom_torsion
N3_1 P1_1 O1_1 Sn1_1 133.3(3)
N2_1 P1_1 O1_1 Sn1_1 7.0(3)
N1_1 P1_1 O1_1 Sn1_1 -104.0(3)
O2_1 Sn1_1 O1_1 P1_1 -168.7(3)
Cl3_1 Sn1_1 O1_1 P1_1 102.8(3)
Cl2_1 Sn1_1 O1_1 P1_1 -80.5(3)
Cl1_1 Sn1_1 O1_1 P1_1 12.2(3)
Cl4_1 Sn1_1 O1_1 P1_1 -154.9(4)
N6_1 P2_1 O2_1 Sn1_1 160.7(3)
N4_1 P2_1 O2_1 Sn1_1 -75.3(3)
N5_1 P2_1 O2_1 Sn1_1 37.6(3)
O1_1 Sn1_1 O2_1 P2_1 -161.2(3)
Cl3_1 Sn1_1 O2_1 P2_1 -73.9(3)
Cl2_1 Sn1_1 O2_1 P2_1 112.3(3)
Cl1_1 Sn1_1 O2_1 P2_1 -147.8(8)
Cl4_1 Sn1_1 O2_1 P2_1 20.4(3)
O1_1 P1_1 N1_1 C7_1 -36.1(3)
N3_1 P1_1 N1_1 C7_1 83.7(3)
N2_1 P1_1 N1_1 C7_1 -159.8(3)
O1_1 P1_1 N1_1 C1_1 98.2(2)
N3_1 P1_1 N1_1 C1_1 -142.1(2)
N2_1 P1_1 N1_1 C1_1 -25.5(2)
O1_1 P1_1 N2_1 C8_1 79.7(4)
N3_1 P1_1 N2_1 C8_1 -43.5(4)
N1_1 P1_1 N2_1 C8_1 -159.3(4)
O1_1 P1_1 N2_1 C6_1 -120.0(3)
N3_1 P1_1 N2_1 C6_1 116.9(2)
N1_1 P1_1 N2_1 C6_1 1.0(3)
O1_1 P1_1 N3_1 C10_1 5.7(4)
N2_1 P1_1 N3_1 C10_1 135.2(3)
N1_1 P1_1 N3_1 C10_1 -118.8(3)
O1_1 P1_1 N3_1 C9_1 175.3(3)
N2_1 P1_1 N3_1 C9_1 -55.2(3)
N1_1 P1_1 N3_1 C9_1 50.8(3)
O2_1 P2_1 N4_1 C17_1 -32.3(4)
N6_1 P2_1 N4_1 C17_1 87.5(3)
N5_1 P2_1 N4_1 C17_1 -156.0(3)
O2_1 P2_1 N4_1 C23_1 111.5(3)
N6_1 P2_1 N4_1 C23_1 -128.7(3)
N5_1 P2_1 N4_1 C23_1 -12.2(3)
O2_1 P2_1 N5_1 C16_1 76.8(4)
N6_1 P2_1 N5_1 C16_1 -41.9(4)
N4_1 P2_1 N5_1 C16_1 -158.3(3)
O2_1 P2_1 N5_1 C18_1 -137.8(2)
N6_1 P2_1 N5_1 C18_1 103.5(3)
N4_1 P2_1 N5_1 C18_1 -12.9(3)
O2_1 P2_1 N6_1 C14_1 2.3(4)
N4_1 P2_1 N6_1 C14_1 -125.5(3)
N5_1 P2_1 N6_1 C14_1 128.1(3)
O2_1 P2_1 N6_1 C15_1 175.2(3)
N4_1 P2_1 N6_1 C15_1 47.4(4)
N5_1 P2_1 N6_1 C15_1 -59.0(4)
C7_1 N1_1 C1_1 C2_1 -63.4(4)
P1_1 N1_1 C1_1 C2_1 162.4(3)
C7_1 N1_1 C1_1 C6_1 175.3(3)
P1_1 N1_1 C1_1 C6_1 41.0(3)
N1_1 C1_1 C2_1 C3_1 -178.8(3)
C6_1 C1_1 C2_1 C3_1 -60.8(4)
C1_1 C2_1 C3_1 C4_1 52.7(5)
C2_1 C3_1 C4_1 C5_1 -50.5(5)
C3_1 C4_1 C5_1 C6_1 53.2(5)
C8_1 N2_1 C6_1 C5_1 -54.8(5)
P1_1 N2_1 C6_1 C5_1 144.1(3)
C8_1 N2_1 C6_1 C1_1 -176.0(3)
P1_1 N2_1 C6_1 C1_1 22.8(3)
C4_1 C5_1 C6_1 N2_1 180.0(3)
C4_1 C5_1 C6_1 C1_1 -61.2(4)
N1_1 C1_1 C6_1 N2_1 -39.4(3)
C2_1 C1_1 C6_1 N2_1 -165.1(3)
N1_1 C1_1 C6_1 C5_1 -166.5(3)
C2_1 C1_1 C6_1 C5_1 67.8(4)
C9_1 N3_1 C10_1 C11_1 -75.3(4)
P1_1 N3_1 C10_1 C11_1 94.3(4)
N3_1 C10_1 C11_1 C12_1 -176.9(4)
C10_1 C11_1 C12_1 C13_1 63.9(6)
C11_1 C12_1 C13_1 C14_1 57.0(6)
C15_1 N6_1 C14_1 C13_1 -81.4(5)
P2_1 N6_1 C14_1 C13_1 91.7(4)
C12_1 C13_1 C14_1 N6_1 175.5(4)
C16_1 N5_1 C18_1 C23_1 179.2(3)
P2_1 N5_1 C18_1 C23_1 32.9(3)
C16_1 N5_1 C18_1 C19_1 -58.7(5)
P2_1 N5_1 C18_1 C19_1 154.9(3)
N5_1 C18_1 C19_1 C20_1 179.3(3)
C23_1 C18_1 C19_1 C20_1 -61.6(4)
C18_1 C19_1 C20_1 C21_1 54.5(5)
C19_1 C20_1 C21_1 C22_1 -52.7(6)
C20_1 C21_1 C22_1 C23_1 52.9(5)
C17_1 N4_1 C23_1 C18_1 177.1(3)
P2_1 N4_1 C23_1 C18_1 32.5(3)
C17_1 N4_1 C23_1 C22_1 -61.0(5)
P2_1 N4_1 C23_1 C22_1 154.4(3)
N5_1 C18_1 C23_1 N4_1 -39.9(3)
C19_1 C18_1 C23_1 N4_1 -166.7(3)
N5_1 C18_1 C23_1 C22_1 -166.1(3)
C19_1 C18_1 C23_1 C22_1 67.1(4)
C21_1 C22_1 C23_1 N4_1 -178.1(4)
C21_1 C22_1 C23_1 C18_1 -59.3(5)
N3_2 P1_2 O1_2 Sn2_2 -177.3(3)
N1_2 P1_2 O1_2 Sn2_2 55.0(3)
N2_2 P1_2 O1_2 Sn2_2 -56.7(3)
O2_2 Sn2_2 O1_2 P1_2 -164.7(3)
Cl1_2 Sn2_2 O1_2 P1_2 105.8(3)
Cl2_2 Sn2_2 O1_2 P1_2 -78.7(3)
Cl3_2 Sn2_2 O1_2 P1_2 14.0(3)
Cl4_2 Sn2_2 O1_2 P1_2 -175.8(6)
N6_2 P2_2 O2_2 Sn2_2 -176.4(3)
N4_2 P2_2 O2_2 Sn2_2 -54.6(3)
N5_2 P2_2 O2_2 Sn2_2 56.3(3)
O1_2 Sn2_2 O2_2 P2_2 -147.6(3)
Cl1_2 Sn2_2 O2_2 P2_2 -59.9(3)
Cl2_2 Sn2_2 O2_2 P2_2 124.0(3)
Cl3_2 Sn2_2 O2_2 P2_2 -160.0(5)
Cl4_2 Sn2_2 O2_2 P2_2 31.4(3)
O1_2 P1_2 N1_2 C1_2 -139.5(2)
N3_2 P1_2 N1_2 C1_2 99.4(3)
N2_2 P1_2 N1_2 C1_2 -13.9(3)
O1_2 P1_2 N1_2 C7_2 74.0(4)
N3_2 P1_2 N1_2 C7_2 -47.1(4)
N2_2 P1_2 N1_2 C7_2 -160.4(3)
O1_2 P1_2 N2_2 C6_2 109.8(3)
N3_2 P1_2 N2_2 C6_2 -131.8(3)
N1_2 P1_2 N2_2 C6_2 -12.1(3)
O1_2 P1_2 N2_2 C8_2 -36.3(4)
N3_2 P1_2 N2_2 C8_2 82.1(3)
N1_2 P1_2 N2_2 C8_2 -158.2(3)
O1_2 P1_2 N3_2 C9_2 178.7(3)
N1_2 P1_2 N3_2 C9_2 -54.6(4)
N2_2 P1_2 N3_2 C9_2 50.9(4)
O1_2 P1_2 N3_2 C10_2 -10.3(3)
N1_2 P1_2 N3_2 C10_2 116.4(3)
N2_2 P1_2 N3_2 C10_2 -138.1(3)
O2_2 P2_2 N4_2 C17_2 -49.0(4)
N6_2 P2_2 N4_2 C17_2 70.4(4)
N5_2 P2_2 N4_2 C17_2 -169.0(3)
O2_2 P2_2 N4_2 C23_2 102.9(3)
N6_2 P2_2 N4_2 C23_2 -137.7(3)
N5_2 P2_2 N4_2 C23_2 -17.1(3)
O2_2 P2_2 N5_2 C18_2 -134.1(2)
N6_2 P2_2 N5_2 C18_2 105.7(3)
N4_2 P2_2 N5_2 C18_2 -8.4(3)
O2_2 P2_2 N5_2 C16_2 72.6(3)
N6_2 P2_2 N5_2 C16_2 -47.5(4)
N4_2 P2_2 N5_2 C16_2 -161.6(3)
O2_2 P2_2 N6_2 C14_2 -9.4(4)
N4_2 P2_2 N6_2 C14_2 -138.4(3)
N5_2 P2_2 N6_2 C14_2 115.3(3)
O2_2 P2_2 N6_2 C15_2 178.2(3)
N4_2 P2_2 N6_2 C15_2 49.2(4)
N5_2 P2_2 N6_2 C15_2 -57.2(4)
C7_2 N1_2 C1_2 C6_2 -178.5(3)
P1_2 N1_2 C1_2 C6_2 34.2(3)
C7_2 N1_2 C1_2 C2_2 -56.9(5)
P1_2 N1_2 C1_2 C2_2 155.8(3)
N1_2 C1_2 C2_2 C3_2 -179.7(4)
C6_2 C1_2 C2_2 C3_2 -61.2(4)
C1_2 C2_2 C3_2 C4_2 53.4(5)
C2_2 C3_2 C4_2 C5_2 -51.0(6)
C3_2 C4_2 C5_2 C6_2 52.1(5)
C8_2 N2_2 C6_2 C1_2 179.1(3)
P1_2 N2_2 C6_2 C1_2 32.8(3)
C8_2 N2_2 C6_2 C5_2 -59.2(5)
P1_2 N2_2 C6_2 C5_2 154.6(3)
N1_2 C1_2 C6_2 N2_2 -40.7(4)
C2_2 C1_2 C6_2 N2_2 -167.6(3)
N1_2 C1_2 C6_2 C5_2 -166.6(3)
C2_2 C1_2 C6_2 C5_2 66.6(4)
C4_2 C5_2 C6_2 N2_2 -177.5(4)
C4_2 C5_2 C6_2 C1_2 -59.4(5)
C9_2 N3_2 C10_2 C11_2 76.7(5)
P1_2 N3_2 C10_2 C11_2 -94.6(4)
N3_2 C10_2 C11_2 C12_2 -175.0(4)
C10_2 C11_2 C12_2 C13_2 -57.2(5)
C11_2 C12_2 C13_2 C14_2 -61.0(5)
C15_2 N6_2 C14_2 C13_2 70.6(5)
P2_2 N6_2 C14_2 C13_2 -102.0(4)
C12_2 C13_2 C14_2 N6_2 174.5(3)
C16_2 N5_2 C18_2 C19_2 -56.0(5)
P2_2 N5_2 C18_2 C19_2 150.6(3)
C16_2 N5_2 C18_2 C23_2 -176.7(3)
P2_2 N5_2 C18_2 C23_2 29.9(3)
N5_2 C18_2 C19_2 C20_2 -178.5(3)
C23_2 C18_2 C19_2 C20_2 -60.7(4)
C18_2 C19_2 C20_2 C21_2 52.9(5)
C19_2 C20_2 C21_2 C22_2 -50.4(6)
C20_2 C21_2 C22_2 C23_2 52.6(5)
C17_2 N4_2 C23_2 C22_2 -50.1(5)
P2_2 N4_2 C23_2 C22_2 157.5(3)
C17_2 N4_2 C23_2 C18_2 -171.6(3)
P2_2 N4_2 C23_2 C18_2 36.0(3)
C21_2 C22_2 C23_2 N4_2 -179.5(3)
C21_2 C22_2 C23_2 C18_2 -61.3(4)
N5_2 C18_2 C23_2 N4_2 -39.8(3)
C19_2 C18_2 C23_2 N4_2 -165.9(3)
N5_2 C18_2 C23_2 C22_2 -166.2(3)
C19_2 C18_2 C23_2 C22_2 67.6(4)
